data_4088317
loop_
_publ_author_name
'Hirasawa, Kengo'
'Tanaka, Shinya'
'Horiuchi, Takeru'
'Kobayashi, Takahiro'
'Sato, Takumi'
'Morohashi, Naoya'
'Hattori, Tetsutaro'

_publ_section_title
;
 Pd(II) Complexes Ligated by 1,3-Bis(diphenylphosphino)calix[4]arene:
 Preparation, X-ray Structures, and Catalyses
;
_journal_issue 3
_journal_name_full Organometallics
_journal_page_first 420
_journal_paper_doi 10.1021/acs.organomet.5b00999
_journal_volume 35
_journal_year 2016
_chemical_formula_sum 'C80 H97 Cl10 N O2 P2 Pd'
_chemical_formula_weight 1627.43
_space_group_IT_number 2
_space_group_name_Hall '-P 1'
_space_group_name_H-M_alt 'P -1'
_symmetry_cell_setting triclinic
_symmetry_space_group_name_H-M 'P -1'
_atom_sites_solution_hydrogens geom
_atom_sites_solution_primary direct
_atom_sites_solution_secondary difmap
_audit_creation_method SHELXL-97
_cell_angle_alpha 111.7260(10)
_cell_angle_beta 90.3860(10)
_cell_angle_gamma 105.8190(10)
_cell_formula_units_Z 2
_cell_length_a 14.0745(17)
_cell_length_b 15.3088(19)
_cell_length_c 20.273(3)
_cell_measurement_reflns_used 9926
_cell_measurement_temperature 100(2)
_cell_measurement_theta_max 27.82
_cell_measurement_theta_min 2.17
_cell_volume 3875.7(9)
_computing_cell_refinement 'Bruker SMART'
_computing_data_collection 'Bruker APEXII'
_computing_data_reduction 'Bruker SAINT'
_computing_molecular_graphics 'Yadokari-XG 2009 (Wakita Nemoto et al., 2009)'
_computing_publication_material 'Yadokari-XG 2009 (Wakita,Nemoto et al., 2009)'
_computing_structure_refinement 'SHELXL-97 (Sheldrick, 1997)'
_computing_structure_solution 'Bruker SHELXTL'
_diffrn_ambient_temperature 100(2)
_diffrn_detector_area_resol_mean 8.333
_diffrn_measured_fraction_theta_full 0.978
_diffrn_measured_fraction_theta_max 0.978
_diffrn_measurement_device_type 'Bruker APEX-II CCD'
_diffrn_measurement_method 'phi and omega scans'
_diffrn_radiation_monochromator 'Bruker Helios multilayered confocal mirror'
_diffrn_radiation_source 'Bruker TXS fine-focus rotating anode'
_diffrn_radiation_type MoK\a
_diffrn_radiation_wavelength 0.71073
_diffrn_reflns_av_R_equivalents 0.0330
_diffrn_reflns_av_sigmaI/netI 0.0427
_diffrn_reflns_limit_h_max 18
_diffrn_reflns_limit_h_min -18
_diffrn_reflns_limit_k_max 19
_diffrn_reflns_limit_k_min -19
_diffrn_reflns_limit_l_max 26
_diffrn_reflns_limit_l_min -25
_diffrn_reflns_number 44085
_diffrn_reflns_theta_full 27.50
_diffrn_reflns_theta_max 27.50
_diffrn_reflns_theta_min 1.47
_exptl_absorpt_coefficient_mu 0.672
_exptl_absorpt_correction_T_max 0.7456
_exptl_absorpt_correction_T_min 0.6848
_exptl_absorpt_correction_type empirical
_exptl_crystal_colour yellow
_exptl_crystal_density_diffrn 1.395
_exptl_crystal_density_method 'not measured'
_exptl_crystal_description prism
_exptl_crystal_F_000 1692
_exptl_crystal_size_max 0.2
_exptl_crystal_size_mid 0.15
_exptl_crystal_size_min 0.1
_refine_diff_density_max 0.959
_refine_diff_density_min -0.730
_refine_diff_density_rms 0.072
_refine_ls_extinction_method none
_refine_ls_goodness_of_fit_ref 1.018
_refine_ls_hydrogen_treatment mixed
_refine_ls_matrix_type full
_refine_ls_number_parameters 916
_refine_ls_number_reflns 17402
_refine_ls_number_restraints 107
_refine_ls_restrained_S_all 1.028
_refine_ls_R_factor_all 0.0469
_refine_ls_R_factor_gt 0.0343
_refine_ls_shift/su_max 0.002
_refine_ls_shift/su_mean 0.000
_refine_ls_structure_factor_coef Fsqd
_refine_ls_weighting_details 'calc w=1/[\s^2^(Fo^2^)+(0.0299P)^2^+3.9067P] where P=(Fo^2^+2Fc^2^)/3'
_refine_ls_weighting_scheme calc
_refine_ls_wR_factor_gt 0.0764
_refine_ls_wR_factor_ref 0.0829
_reflns_number_gt 14381
_reflns_number_total 17402
_reflns_threshold_expression >2sigma(I)
_cod_data_source_file om5b00999_si_003.cif
_cod_data_source_block complex9
_cod_original_cell_volume 3875.8(8)
_cod_database_code 4088317

loop_
_symmetry_equiv_pos_as_xyz
'x, y, z'
'-x, -y, -z'

loop_
_atom_site_label
_atom_site_type_symbol
_atom_site_fract_x
_atom_site_fract_y
_atom_site_fract_z
_atom_site_U_iso_or_equiv
_atom_site_adp_type
_atom_site_occupancy
_atom_site_symmetry_multiplicity
_atom_site_calc_flag
_atom_site_refinement_flags
_atom_site_disorder_assembly
_atom_site_disorder_group
C1 C 0.59021(15) 1.12514(15) 0.79135(11) 0.0099(4) Uani 1 1 d . . .
C2 C 0.63592(15) 1.17354(15) 0.74656(11) 0.0113(4) Uani 1 1 d . . .
C3 C 0.70771(16) 1.26511(16) 0.77849(12) 0.0133(4) Uani 1 1 d . . .
H144 H 0.7349 1.2982 0.7495 0.016 Uiso 1 1 calc R . .
C4 C 0.74064(15) 1.30949(15) 0.85161(12) 0.0123(4) Uani 1 1 d . . .
C5 C 0.70343(15) 1.25522(15) 0.89238(12) 0.0120(4) Uani 1 1 d . . .
H145 H 0.7271 1.2814 0.9407 0.014 Uiso 1 1 calc R . .
C6 C 0.63166(15) 1.16260(15) 0.86389(11) 0.0099(4) Uani 1 1 d . . .
C7 C 0.81872(16) 1.41093(16) 0.88306(12) 0.0153(4) Uani 1 1 d . . .
C8 C 0.7857(2) 1.48352(18) 0.85956(16) 0.0289(6) Uani 1 1 d . . .
H108 H 0.8347 1.5469 0.8794 0.043 Uiso 1 1 calc R . .
H109 H 0.7231 1.4889 0.8762 0.043 Uiso 1 1 calc R . .
H110 H 0.7788 1.4602 0.8083 0.043 Uiso 1 1 calc R . .
C9 C 0.8358(2) 1.45188(18) 0.96485(13) 0.0281(6) Uani 1 1 d . . .
H111 H 0.8849 1.5153 0.9822 0.042 Uiso 1 1 calc R . .
H112 H 0.8586 1.4078 0.9799 0.042 Uiso 1 1 calc R . .
H113 H 0.7746 1.4583 0.9837 0.042 Uiso 1 1 calc R . .
C10 C 0.91801(18) 1.40168(19) 0.85483(15) 0.0264(6) Uani 1 1 d . . .
H114 H 0.9674 1.4649 0.8743 0.040 Uiso 1 1 calc R . .
H115 H 0.9097 1.3785 0.8036 0.040 Uiso 1 1 calc R . .
H116 H 0.9390 1.3559 0.8690 0.040 Uiso 1 1 calc R . .
C11 C 0.69411(15) 0.99064(15) 0.60276(11) 0.0115(4) Uani 1 1 d . . .
C12 C 0.77534(15) 0.95364(15) 0.58670(11) 0.0112(4) Uani 1 1 d . . .
C13 C 0.86697(15) 1.02016(16) 0.58919(11) 0.0117(4) Uani 1 1 d . . .
H146 H 0.9214 0.9966 0.5772 0.014 Uiso 1 1 calc R . .
C14 C 0.88001(15) 1.12079(16) 0.60907(11) 0.0119(4) Uani 1 1 d . . .
C15 C 0.79848(15) 1.15464(16) 0.63206(11) 0.0120(4) Uani 1 1 d . . .
H147 H 0.8065 1.2218 0.6483 0.014 Uiso 1 1 calc R . .
C16 C 0.70590(15) 1.09194(15) 0.63166(11) 0.0109(4) Uani 1 1 d . . .
C17 C 0.97856(16) 1.19115(16) 0.60443(12) 0.0141(4) Uani 1 1 d . . .
C18 C 1.06711(17) 1.15354(19) 0.60937(15) 0.0257(6) Uani 1 1 d . . .
H117 H 1.1269 1.1996 0.6061 0.039 Uiso 1 1 calc R . .
H118 H 1.0576 1.0909 0.5709 0.039 Uiso 1 1 calc R . .
H119 H 1.0726 1.1465 0.6542 0.039 Uiso 1 1 calc R . .
C19 C 0.96975(19) 1.1991(2) 0.53154(14) 0.0287(6) Uani 1 1 d . . .
H120 H 1.0304 1.2426 0.5267 0.043 Uiso 1 1 calc R . .
H121 H 0.9154 1.2245 0.5281 0.043 Uiso 1 1 calc R . .
H122 H 0.9579 1.1351 0.4941 0.043 Uiso 1 1 calc R . .
C20 C 0.99868(19) 1.29347(18) 0.66300(15) 0.0306(6) Uani 1 1 d . . .
H123 H 1.0607 1.3355 0.6585 0.046 Uiso 1 1 calc R . .
H124 H 1.0021 1.2892 0.7090 0.046 Uiso 1 1 calc R . .
H125 H 0.9459 1.3203 0.6584 0.046 Uiso 1 1 calc R . .
C21 C 0.75170(15) 0.80168(14) 0.68444(11) 0.0098(4) Uani 1 1 d . . .
C22 C 0.80399(15) 0.81647(15) 0.75010(11) 0.0108(4) Uani 1 1 d . . .
C23 C 0.90737(15) 0.83659(15) 0.75503(11) 0.0113(4) Uani 1 1 d . . .
H148 H 0.9409 0.8402 0.7961 0.014 Uiso 1 1 calc R . .
C24 C 0.96221(15) 0.85146(15) 0.70170(12) 0.0119(4) Uani 1 1 d . . .
C25 C 0.90999(15) 0.85130(15) 0.64281(11) 0.0122(4) Uani 1 1 d . . .
H149 H 0.9459 0.8667 0.6082 0.015 Uiso 1 1 calc R . .
C26 C 0.80686(15) 0.82916(15) 0.63328(11) 0.0108(4) Uani 1 1 d . . .
C27 C 1.07540(15) 0.87422(16) 0.70768(12) 0.0143(4) Uani 1 1 d . . .
C28 C 1.11829(17) 0.8760(2) 0.77765(13) 0.0224(5) Uani 1 1 d . . .
H126 H 1.1893 0.8906 0.7794 0.034 Uiso 1 1 calc R . .
H127 H 1.0907 0.8129 0.7803 0.034 Uiso 1 1 calc R . .
H128 H 1.1019 0.9256 0.8172 0.034 Uiso 1 1 calc R . .
C29 C 1.10459(17) 0.79579(18) 0.64572(13) 0.0199(5) Uani 1 1 d . . .
H129 H 1.1757 0.8105 0.6497 0.030 Uiso 1 1 calc R . .
H130 H 1.0807 0.7954 0.6011 0.030 Uiso 1 1 calc R . .
H131 H 1.0757 0.7323 0.6475 0.030 Uiso 1 1 calc R . .
C30 C 1.12011(17) 0.97628(18) 0.70559(15) 0.0236(5) Uani 1 1 d . . .
H132 H 1.1913 0.9918 0.7093 0.035 Uiso 1 1 calc R . .
H133 H 1.1016 1.0246 0.7448 0.035 Uiso 1 1 calc R . .
H134 H 1.0955 0.9763 0.6613 0.035 Uiso 1 1 calc R . .
C31 C 0.68914(15) 0.96352(15) 0.88158(11) 0.0098(4) Uani 1 1 d . . .
C32 C 0.70026(15) 1.06439(15) 0.91690(11) 0.0104(4) Uani 1 1 d . . .
C33 C 0.79401(15) 1.12551(15) 0.95176(11) 0.0102(4) Uani 1 1 d . . .
H150 H 0.8016 1.1915 0.9790 0.012 Uiso 1 1 calc R . .
C34 C 0.87730(15) 1.09099(15) 0.94728(11) 0.0105(4) Uani 1 1 d . . .
C35 C 0.86455(15) 0.99246(15) 0.90440(11) 0.0103(4) Uani 1 1 d . . .
H151 H 0.9198 0.9692 0.8982 0.012 Uiso 1 1 calc R . .
C36 C 0.77130(15) 0.92737(15) 0.87030(11) 0.0100(4) Uani 1 1 d . . .
C37 C 0.97761(15) 1.16232(16) 0.98910(12) 0.0134(4) Uani 1 1 d . . .
C38 C 1.00195(18) 1.25741(17) 0.97458(15) 0.0250(6) Uani 1 1 d . . .
H135 H 1.0647 1.3012 1.0010 0.037 Uiso 1 1 calc R . .
H136 H 0.9508 1.2887 0.9893 0.037 Uiso 1 1 calc R . .
H137 H 1.0055 1.2417 0.9244 0.037 Uiso 1 1 calc R . .
C39 C 0.97016(18) 1.18836(19) 1.06922(12) 0.0222(5) Uani 1 1 d . . .
H138 H 1.0323 1.2330 1.0961 0.033 Uiso 1 1 calc R . .
H139 H 0.9552 1.1295 1.0788 0.033 Uiso 1 1 calc R . .
H140 H 0.9183 1.2189 1.0829 0.033 Uiso 1 1 calc R . .
C40 C 1.06399(16) 1.11843(17) 0.96869(13) 0.0183(5) Uani 1 1 d . . .
H141 H 1.1248 1.1655 0.9961 0.027 Uiso 1 1 calc R . .
H142 H 1.0693 1.1023 0.9186 0.027 Uiso 1 1 calc R . .
H143 H 1.0520 1.0599 0.9785 0.027 Uiso 1 1 calc R . .
P1 P 0.48301(4) 1.01316(4) 0.75358(3) 0.00954(11) Uani 1 1 d . . .
P2 P 0.61576(4) 0.74863(4) 0.66688(3) 0.00969(11) Uani 1 1 d . . .
O1 O 0.59975(10) 0.92522(11) 0.59406(8) 0.0129(3) Uani 1 1 d . . .
C41 C 0.54698(16) 0.89615(17) 0.52490(12) 0.0180(5) Uani 1 1 d . . .
H152 H 0.4826 0.8511 0.5211 0.027 Uiso 1 1 calc R . .
H153 H 0.5837 0.8646 0.4885 0.027 Uiso 1 1 calc R . .
H154 H 0.5393 0.9533 0.5188 0.027 Uiso 1 1 calc R . .
O2 O 0.59450(10) 0.89875(10) 0.85391(8) 0.0111(3) Uani 1 1 d . . .
C42 C 0.55195(16) 0.85849(17) 0.90486(12) 0.0158(5) Uani 1 1 d . . .
H155 H 0.4867 0.8140 0.8850 0.024 Uiso 1 1 calc R . .
H156 H 0.5475 0.9110 0.9480 0.024 Uiso 1 1 calc R . .
H157 H 0.5934 0.8238 0.9155 0.024 Uiso 1 1 calc R . .
C43 C 0.40757(15) 1.03817(16) 0.69255(11) 0.0123(4) Uani 1 1 d . . .
C44 C 0.35804(15) 0.96252(17) 0.62863(12) 0.0150(4) Uani 1 1 d . . .
H166 H 0.3642 0.8997 0.6166 0.018 Uiso 1 1 calc R . .
C45 C 0.29937(17) 0.98103(19) 0.58278(13) 0.0197(5) Uani 1 1 d . . .
H167 H 0.2668 0.9305 0.5400 0.024 Uiso 1 1 calc R . .
C46 C 0.28930(17) 1.07393(19) 0.60053(13) 0.0202(5) Uani 1 1 d . . .
H168 H 0.2499 1.0858 0.5697 0.024 Uiso 1 1 calc R . .
C47 C 0.33756(17) 1.14961(18) 0.66404(13) 0.0199(5) Uani 1 1 d . . .
H169 H 0.3299 1.2119 0.6761 0.024 Uiso 1 1 calc R . .
C48 C 0.39770(16) 1.13232(17) 0.70992(12) 0.0150(4) Uani 1 1 d . . .
H170 H 0.4313 1.1835 0.7521 0.018 Uiso 1 1 calc R . .
C49 C 0.40242(15) 1.00936(16) 0.82342(11) 0.0116(4) Uani 1 1 d . . .
C50 C 0.36504(16) 1.08758(16) 0.85913(12) 0.0143(4) Uani 1 1 d . . .
H171 H 0.3802 1.1424 0.8470 0.017 Uiso 1 1 calc R . .
C51 C 0.30526(16) 1.08378(17) 0.91273(12) 0.0161(5) Uani 1 1 d . . .
H172 H 0.2799 1.1358 0.9362 0.019 Uiso 1 1 calc R . .
C52 C 0.28313(16) 1.00241(17) 0.93144(12) 0.0153(4) Uani 1 1 d . . .
H173 H 0.2438 1.0005 0.9679 0.018 Uiso 1 1 calc R . .
C53 C 0.31949(15) 0.92419(17) 0.89594(12) 0.0146(4) Uani 1 1 d . . .
H174 H 0.3046 0.8697 0.9084 0.018 Uiso 1 1 calc R . .
C54 C 0.37825(15) 0.92724(16) 0.84170(11) 0.0128(4) Uani 1 1 d . . .
H175 H 0.4017 0.8742 0.8173 0.015 Uiso 1 1 calc R . .
C55 C 0.58599(16) 0.65873(15) 0.70833(11) 0.0128(4) Uani 1 1 d . . .
C56 C 0.50465(16) 0.65295(16) 0.74699(12) 0.0149(4) Uani 1 1 d . . .
H176 H 0.4654 0.6942 0.7508 0.018 Uiso 1 1 calc R . .
C57 C 0.48177(18) 0.58606(17) 0.77985(13) 0.0216(5) Uani 1 1 d . . .
H177 H 0.4276 0.5828 0.8058 0.026 Uiso 1 1 calc R . .
C58 C 0.5400(2) 0.52384(18) 0.77381(13) 0.0253(6) Uani 1 1 d . . .
H178 H 0.5250 0.4792 0.7961 0.030 Uiso 1 1 calc R . .
C59 C 0.62032(19) 0.52824(17) 0.73468(13) 0.0224(5) Uani 1 1 d . . .
H179 H 0.6585 0.4859 0.7301 0.027 Uiso 1 1 calc R . .
C60 C 0.64389(17) 0.59578(16) 0.70221(12) 0.0161(5) Uani 1 1 d . . .
H180 H 0.6982 0.5990 0.6764 0.019 Uiso 1 1 calc R . .
C61 C 0.59239(16) 0.67157(15) 0.57138(11) 0.0129(4) Uani 1 1 d . . .
C62 C 0.65702(17) 0.61754(16) 0.53929(12) 0.0171(5) Uani 1 1 d . . .
H181 H 0.7084 0.6158 0.5674 0.020 Uiso 1 1 calc R . .
C63 C 0.64481(19) 0.56661(17) 0.46589(13) 0.0213(5) Uani 1 1 d . . .
H182 H 0.6881 0.5309 0.4448 0.026 Uiso 1 1 calc R . .
C64 C 0.56802(18) 0.56871(17) 0.42367(13) 0.0223(5) Uani 1 1 d . . .
H183 H 0.5606 0.5355 0.3743 0.027 Uiso 1 1 calc R . .
C65 C 0.50271(18) 0.62035(18) 0.45536(13) 0.0226(5) Uani 1 1 d . . .
H184 H 0.4508 0.6211 0.4271 0.027 Uiso 1 1 calc R . .
C66 C 0.51408(16) 0.67134(16) 0.52920(12) 0.0162(5) Uani 1 1 d . . .
H185 H 0.4693 0.7052 0.5502 0.019 Uiso 1 1 calc R . .
C67 C 0.62073(15) 1.13107(16) 0.66410(11) 0.0117(4) Uani 1 1 d . . .
H158 H 0.5587 1.0781 0.6472 0.014 Uiso 1 1 calc R . .
H159 H 0.6156 1.1820 0.6480 0.014 Uiso 1 1 calc R . .
C68 C 0.76431(16) 0.84529(15) 0.56990(11) 0.0120(4) Uani 1 1 d . . .
H160 H 0.7984 0.8203 0.5288 0.014 Uiso 1 1 calc R . .
H161 H 0.6944 0.8081 0.5574 0.014 Uiso 1 1 calc R . .
C69 C 0.75873(15) 0.82100(15) 0.81955(11) 0.0109(4) Uani 1 1 d . . .
H162 H 0.6885 0.7848 0.8082 0.013 Uiso 1 1 calc R . .
H163 H 0.7908 0.7899 0.8431 0.013 Uiso 1 1 calc R . .
C70 C 0.61453(15) 1.10708(15) 0.91441(11) 0.0109(4) Uani 1 1 d . . .
H164 H 0.6100 1.1517 0.9621 0.013 Uiso 1 1 calc R . .
H165 H 0.5524 1.0543 0.8978 0.013 Uiso 1 1 calc R . .
Cl1 Cl 0.38218(4) 0.76743(4) 0.66934(3) 0.01560(11) Uani 1 1 d . . .
Pd1 Pd 0.539974(11) 0.874609(11) 0.706930(9) 0.00919(4) Uani 1 1 d . . .
N1 N 0.67761(13) 0.96791(12) 0.73923(9) 0.0101(3) Uani 1 1 d . . .
C71 C 0.75582(16) 1.02042(15) 0.75478(11) 0.0111(4) Uani 1 1 d . . .
C72 C 0.85615(17) 1.08790(19) 0.77482(14) 0.0172(5) Uani 1 1 d . . .
H186 H 0.873(3) 1.119(3) 0.743(2) 0.074(13) Uiso 1 1 d . . .
H72 H 0.862(3) 1.137(3) 0.819(2) 0.072(13) Uiso 1 1 d . . .
C73 C 0.4745(2) 1.3251(2) 1.01721(15) 0.0280(6) Uani 1 1 d . . .
H81 H 0.5048 1.3353 1.0636 0.038(8) Uiso 1 1 calc R . .
H82 H 0.4634 1.2565 0.9863 0.030(8) Uiso 1 1 calc R . .
C74 C 0.54384(19) 1.38789(19) 0.98688(14) 0.0255(6) Uani 1 1 d . . .
H83 H 0.6084 1.3768 0.9882 0.030(8) Uiso 1 1 calc R . .
H84 H 0.5520 1.4565 1.0162 0.026(7) Uiso 1 1 calc R . .
Cl2 Cl 0.50064(5) 1.36333(5) 0.89602(4) 0.02901(14) Uani 1 1 d . . .
Cl3 Cl 0.35685(5) 1.35013(5) 1.02718(4) 0.03908(17) Uani 1 1 d . . .
C75 C 0.0971(2) 0.5785(2) 0.77318(15) 0.0312(6) Uani 1 1 d . . .
H85 H 0.1172 0.6157 0.8240 0.031(8) Uiso 1 1 calc R . .
H86 H 0.0879 0.5096 0.7637 0.035(8) Uiso 1 1 calc R . .
C76 C 0.1777(2) 0.6125(2) 0.73274(15) 0.0295(6) Uani 1 1 d . . .
H87 H 0.2401 0.6091 0.7507 0.027(7) Uiso 1 1 calc R . .
H88 H 0.1852 0.6806 0.7406 0.034(8) Uiso 1 1 calc R . .
Cl4 Cl 0.15109(5) 0.53920(5) 0.63891(4) 0.03473(16) Uani 1 1 d . . .
Cl5 Cl -0.01878(5) 0.59311(6) 0.74922(4) 0.03944(17) Uani 1 1 d . . .
C77 C 0.1310(2) 0.5485(2) 0.4496(2) 0.0498(10) Uani 1 1 d . B .
H89 H 0.1204 0.5429 0.4007 0.106(18) Uiso 1 1 calc R . .
H90 H 0.0883 0.5848 0.4775 0.12(2) Uiso 1 1 calc R . .
C78 C 0.2343(2) 0.6016(2) 0.4785(2) 0.0434(8) Uani 1 1 d . . .
H91 H 0.2759 0.5602 0.4562 0.19(3) Uiso 1 1 calc R A 1
H92 H 0.2423 0.6171 0.5295 0.111(18) Uiso 1 1 calc R A 1
Cl6 Cl 0.27362(5) 0.71273(5) 0.46288(4) 0.03634(17) Uani 1 1 d . B 1
Cl7 Cl 0.09939(5) 0.42905(5) 0.45193(5) 0.04172(19) Uani 1 1 d . . .
Cl8 Cl 0.26007(6) 1.39552(5) 0.74787(5) 0.04580(19) Uani 1 1 d DU . .
C79B C 0.2797(4) 1.4196(4) 0.8385(2) 0.0335(12) Uani 0.50 1 d PDU C 1
H100 H 0.3392 1.4038 0.8482 0.040 Uiso 0.50 1 calc PR C 1
H101 H 0.2897 1.4891 0.8662 0.040 Uiso 0.50 1 calc PR C 1
C79A C 0.2025(5) 1.4132(4) 0.8302(3) 0.0408(13) Uani 0.50 1 d PDU C 2
H102 H 0.2231 1.4829 0.8601 0.049 Uiso 0.50 1 calc PR C 2
H103 H 0.1309 1.3929 0.8183 0.049 Uiso 0.50 1 calc PR C 2
C80B C 0.1918(6) 1.3594(4) 0.8604(5) 0.046(2) Uani 0.50 1 d PDU C 1
H104 H 0.1307 1.3648 0.8421 0.055 Uiso 0.50 1 calc PR C 1
H105 H 0.1959 1.3842 0.9122 0.055 Uiso 0.50 1 calc PR C 1
C80A C 0.2267(6) 1.3583(5) 0.8729(4) 0.0389(17) Uani 0.50 1 d PDU C 2
H106 H 0.2009 1.3770 0.9187 0.047 Uiso 0.50 1 calc PR C 2
H107 H 0.2979 1.3702 0.8809 0.047 Uiso 0.50 1 calc PR C 2
Cl9A Cl 0.1651(5) 1.2312(4) 0.8168(4) 0.0839(18) Uani 0.50 1 d PDU C 2
Cl9B Cl 0.1906(3) 1.2314(3) 0.8254(3) 0.0384(7) Uani 0.50 1 d PDU C 1
Cl10 Cl 0.29718(4) 0.67662(4) 0.91080(3) 0.02224(12) Uani 1 1 d . . .
H1 H 0.896(3) 1.056(3) 0.779(2) 0.074(13) Uiso 1 1 d . . .

loop_
_atom_site_aniso_label
_atom_site_aniso_U_11
_atom_site_aniso_U_22
_atom_site_aniso_U_33
_atom_site_aniso_U_23
_atom_site_aniso_U_13
_atom_site_aniso_U_12
C1 0.0088(9) 0.0097(9) 0.0115(10) 0.0032(8) 0.0026(8) 0.0045(8)
C2 0.0095(10) 0.0141(10) 0.0131(11) 0.0066(9) 0.0035(8) 0.0060(8)
C3 0.0138(10) 0.0142(10) 0.0133(11) 0.0072(9) 0.0047(8) 0.0037(8)
C4 0.0094(10) 0.0107(10) 0.0159(11) 0.0039(9) 0.0035(8) 0.0033(8)
C5 0.0121(10) 0.0122(10) 0.0111(10) 0.0028(8) 0.0011(8) 0.0051(8)
C6 0.0082(9) 0.0122(10) 0.0109(10) 0.0046(8) 0.0035(8) 0.0055(8)
C7 0.0166(11) 0.0123(10) 0.0149(11) 0.0048(9) 0.0026(9) 0.0017(8)
C8 0.0290(14) 0.0143(12) 0.0402(16) 0.0112(11) -0.0081(12) 0.0011(10)
C9 0.0342(15) 0.0173(12) 0.0178(13) 0.0017(10) 0.0019(11) -0.0083(11)
C10 0.0160(12) 0.0222(13) 0.0330(15) 0.0062(11) 0.0031(10) -0.0005(10)
C11 0.0105(10) 0.0154(10) 0.0085(10) 0.0063(8) 0.0003(8) 0.0011(8)
C12 0.0143(10) 0.0130(10) 0.0058(10) 0.0036(8) -0.0006(8) 0.0033(8)
C13 0.0104(10) 0.0180(11) 0.0089(10) 0.0059(9) 0.0029(8) 0.0065(8)
C14 0.0117(10) 0.0156(10) 0.0080(10) 0.0056(8) 0.0008(8) 0.0020(8)
C15 0.0141(10) 0.0132(10) 0.0100(10) 0.0061(8) 0.0017(8) 0.0038(8)
C16 0.0127(10) 0.0151(10) 0.0073(10) 0.0057(8) 0.0019(8) 0.0060(8)
C17 0.0113(10) 0.0149(10) 0.0160(11) 0.0063(9) 0.0036(8) 0.0028(8)
C18 0.0129(11) 0.0253(13) 0.0420(16) 0.0172(12) 0.0045(11) 0.0042(10)
C19 0.0207(13) 0.0415(16) 0.0285(15) 0.0243(13) 0.0062(11) 0.0011(11)
C20 0.0200(13) 0.0194(13) 0.0379(16) 0.0006(12) 0.0106(11) -0.0022(10)
C21 0.0097(9) 0.0082(9) 0.0104(10) 0.0016(8) 0.0025(8) 0.0037(8)
C22 0.0129(10) 0.0083(9) 0.0115(10) 0.0033(8) 0.0028(8) 0.0044(8)
C23 0.0118(10) 0.0119(10) 0.0098(10) 0.0031(8) -0.0011(8) 0.0044(8)
C24 0.0106(10) 0.0099(10) 0.0136(11) 0.0021(8) 0.0022(8) 0.0042(8)
C25 0.0125(10) 0.0122(10) 0.0125(11) 0.0054(9) 0.0045(8) 0.0035(8)
C26 0.0136(10) 0.0092(9) 0.0086(10) 0.0018(8) 0.0002(8) 0.0041(8)
C27 0.0080(10) 0.0194(11) 0.0148(11) 0.0067(9) 0.0007(8) 0.0027(8)
C28 0.0105(11) 0.0374(14) 0.0183(12) 0.0108(11) 0.0008(9) 0.0056(10)
C29 0.0143(11) 0.0264(13) 0.0203(12) 0.0081(10) 0.0028(9) 0.0095(10)
C30 0.0136(11) 0.0218(12) 0.0346(15) 0.0115(11) 0.0039(10) 0.0030(9)
C31 0.0110(10) 0.0129(10) 0.0059(10) 0.0053(8) -0.0005(8) 0.0017(8)
C32 0.0108(10) 0.0147(10) 0.0075(10) 0.0057(8) 0.0027(8) 0.0044(8)
C33 0.0122(10) 0.0108(10) 0.0069(10) 0.0033(8) 0.0012(8) 0.0023(8)
C34 0.0106(10) 0.0126(10) 0.0078(10) 0.0046(8) 0.0012(8) 0.0015(8)
C35 0.0101(10) 0.0153(10) 0.0066(10) 0.0051(8) 0.0016(8) 0.0046(8)
C36 0.0125(10) 0.0120(10) 0.0065(10) 0.0057(8) 0.0015(8) 0.0023(8)
C37 0.0095(10) 0.0133(10) 0.0151(11) 0.0043(9) -0.0001(8) 0.0013(8)
C38 0.0154(11) 0.0182(12) 0.0403(16) 0.0149(11) -0.0049(11) -0.0013(9)
C39 0.0169(11) 0.0272(13) 0.0145(12) 0.0008(10) -0.0032(9) 0.0044(10)
C40 0.0120(10) 0.0190(11) 0.0204(12) 0.0046(10) -0.0001(9) 0.0033(9)
P1 0.0078(2) 0.0117(3) 0.0094(3) 0.0045(2) 0.0015(2) 0.0029(2)
P2 0.0086(2) 0.0100(2) 0.0094(3) 0.0031(2) 0.0005(2) 0.0020(2)
O1 0.0098(7) 0.0165(8) 0.0109(8) 0.0062(6) 0.0000(6) 0.0003(6)
C41 0.0142(11) 0.0229(12) 0.0152(12) 0.0079(10) -0.0026(9) 0.0023(9)
O2 0.0080(7) 0.0134(7) 0.0100(7) 0.0047(6) 0.0003(6) 0.0001(6)
C42 0.0126(10) 0.0188(11) 0.0177(12) 0.0115(9) 0.0032(9) 0.0008(9)
C43 0.0063(9) 0.0215(11) 0.0120(11) 0.0091(9) 0.0041(8) 0.0052(8)
C44 0.0100(10) 0.0201(11) 0.0159(11) 0.0088(9) 0.0038(8) 0.0035(9)
C45 0.0132(11) 0.0309(13) 0.0136(11) 0.0086(10) 0.0013(9) 0.0044(10)
C46 0.0137(11) 0.0370(14) 0.0183(12) 0.0170(11) 0.0032(9) 0.0116(10)
C47 0.0208(12) 0.0271(13) 0.0218(13) 0.0154(11) 0.0082(10) 0.0139(10)
C48 0.0132(10) 0.0193(11) 0.0143(11) 0.0075(9) 0.0040(9) 0.0061(9)
C49 0.0066(9) 0.0162(10) 0.0113(10) 0.0056(9) -0.0008(8) 0.0016(8)
C50 0.0128(10) 0.0143(10) 0.0164(11) 0.0073(9) 0.0024(9) 0.0031(8)
C51 0.0129(10) 0.0194(11) 0.0149(11) 0.0043(9) 0.0036(9) 0.0063(9)
C52 0.0099(10) 0.0248(12) 0.0110(11) 0.0078(9) 0.0016(8) 0.0032(9)
C53 0.0116(10) 0.0201(11) 0.0132(11) 0.0098(9) 0.0000(8) 0.0017(9)
C54 0.0096(10) 0.0149(10) 0.0125(11) 0.0044(9) -0.0005(8) 0.0029(8)
C55 0.0147(10) 0.0113(10) 0.0083(10) 0.0021(8) -0.0029(8) 0.0000(8)
C56 0.0155(11) 0.0122(10) 0.0125(11) 0.0029(9) -0.0009(8) -0.0002(8)
C57 0.0224(12) 0.0214(12) 0.0161(12) 0.0080(10) 0.0011(10) -0.0025(10)
C58 0.0351(14) 0.0203(12) 0.0196(13) 0.0128(11) -0.0026(11) -0.0002(11)
C59 0.0286(13) 0.0178(12) 0.0220(13) 0.0095(10) -0.0043(10) 0.0065(10)
C60 0.0167(11) 0.0148(11) 0.0143(11) 0.0039(9) -0.0022(9) 0.0032(9)
C61 0.0144(10) 0.0100(10) 0.0109(11) 0.0033(8) 0.0012(8) -0.0003(8)
C62 0.0215(12) 0.0135(11) 0.0168(12) 0.0058(9) 0.0006(9) 0.0062(9)
C63 0.0280(13) 0.0163(11) 0.0178(12) 0.0025(10) 0.0059(10) 0.0093(10)
C64 0.0266(13) 0.0194(12) 0.0105(11) -0.0012(9) -0.0004(10) 0.0004(10)
C65 0.0166(11) 0.0263(13) 0.0172(12) 0.0041(10) -0.0049(9) 0.0005(10)
C66 0.0126(10) 0.0183(11) 0.0140(11) 0.0042(9) 0.0015(9) 0.0018(9)
C67 0.0100(10) 0.0151(10) 0.0124(11) 0.0073(9) 0.0034(8) 0.0044(8)
C68 0.0120(10) 0.0143(10) 0.0102(10) 0.0052(8) 0.0015(8) 0.0041(8)
C69 0.0102(10) 0.0121(10) 0.0093(10) 0.0036(8) -0.0001(8) 0.0026(8)
C70 0.0093(10) 0.0124(10) 0.0105(10) 0.0039(8) 0.0019(8) 0.0033(8)
Cl1 0.0097(2) 0.0155(2) 0.0178(3) 0.0046(2) 0.0003(2) 0.00062(19)
Pd1 0.00724(8) 0.01006(8) 0.00949(8) 0.00321(6) 0.00101(6) 0.00215(6)
N1 0.0130(9) 0.0105(8) 0.0090(9) 0.0044(7) 0.0036(7) 0.0061(7)
C71 0.0150(11) 0.0126(10) 0.0084(10) 0.0048(8) 0.0036(8) 0.0071(9)
C72 0.0126(11) 0.0201(12) 0.0172(12) 0.0088(10) 0.0002(9) -0.0002(9)
C73 0.0320(14) 0.0263(14) 0.0249(14) 0.0084(11) 0.0009(11) 0.0097(11)
C74 0.0229(13) 0.0234(13) 0.0274(14) 0.0059(11) -0.0011(11) 0.0078(10)
Cl2 0.0366(4) 0.0270(3) 0.0262(3) 0.0120(3) 0.0041(3) 0.0115(3)
Cl3 0.0292(4) 0.0350(4) 0.0452(4) 0.0066(3) 0.0135(3) 0.0096(3)
C75 0.0331(15) 0.0321(15) 0.0266(15) 0.0112(12) -0.0004(12) 0.0073(12)
C76 0.0261(14) 0.0295(14) 0.0308(15) 0.0117(12) 0.0000(11) 0.0051(11)
Cl4 0.0371(4) 0.0381(4) 0.0292(4) 0.0131(3) 0.0106(3) 0.0112(3)
Cl5 0.0279(3) 0.0477(4) 0.0366(4) 0.0113(3) 0.0064(3) 0.0086(3)
C77 0.0340(17) 0.0349(17) 0.082(3) 0.0330(18) -0.0176(17) -0.0019(14)
C78 0.0333(16) 0.0362(17) 0.061(2) 0.0317(16) -0.0116(15) -0.0072(14)
Cl6 0.0302(3) 0.0326(4) 0.0517(5) 0.0247(3) -0.0007(3) 0.0061(3)
Cl7 0.0320(4) 0.0254(3) 0.0591(5) 0.0119(3) -0.0091(3) 0.0017(3)
Cl8 0.0439(4) 0.0290(4) 0.0534(5) 0.0123(3) 0.0009(4) -0.0012(3)
C79B 0.030(3) 0.022(2) 0.042(3) 0.006(2) -0.008(2) 0.007(2)
C79A 0.038(3) 0.031(3) 0.045(3) 0.008(3) 0.001(2) 0.006(2)
C80B 0.055(5) 0.027(3) 0.045(4) 0.002(3) 0.014(4) 0.011(3)
C80A 0.034(4) 0.032(3) 0.038(3) 0.001(2) -0.001(3) 0.008(3)
Cl9A 0.145(5) 0.0319(16) 0.0442(19) 0.0051(13) 0.020(3) -0.009(2)
Cl9B 0.0613(14) 0.0187(11) 0.0374(17) 0.0089(11) 0.0180(12) 0.0177(10)
Cl10 0.0287(3) 0.0194(3) 0.0173(3) 0.0052(2) 0.0003(2) 0.0077(2)

loop_
_atom_type_symbol
_atom_type_description
_atom_type_scat_dispersion_real
_atom_type_scat_dispersion_imag
_atom_type_scat_source
C C 0.0033 0.0016 'International Tables Vol C Tables 4.2.6.8 and 6.1.1.4'
H H 0.0000 0.0000 'International Tables Vol C Tables 4.2.6.8 and 6.1.1.4'
N N 0.0061 0.0033 'International Tables Vol C Tables 4.2.6.8 and 6.1.1.4'
O O 0.0106 0.0060 'International Tables Vol C Tables 4.2.6.8 and 6.1.1.4'
P P 0.1023 0.0942 'International Tables Vol C Tables 4.2.6.8 and 6.1.1.4'
Cl Cl 0.1484 0.1585 'International Tables Vol C Tables 4.2.6.8 and 6.1.1.4'
Pd Pd -0.9988 1.0072 'International Tables Vol C Tables 4.2.6.8 and 6.1.1.4'

loop_
_geom_angle_atom_site_label_1
_geom_angle_atom_site_label_2
_geom_angle_atom_site_label_3
_geom_angle
C6 C1 C2 118.54(18)
C6 C1 P1 121.48(15)
C2 C1 P1 119.92(16)
C3 C2 C1 118.42(19)
C3 C2 C67 115.07(18)
C1 C2 C67 126.30(19)
C4 C3 C2 123.3(2)
C5 C4 C3 116.73(19)
C5 C4 C7 122.7(2)
C3 C4 C7 120.44(19)
C4 C5 C6 122.9(2)
C5 C6 C1 118.88(19)
C5 C6 C70 114.40(18)
C1 C6 C70 126.38(18)
C9 C7 C8 109.0(2)
C9 C7 C4 112.30(19)
C8 C7 C4 109.70(19)
C9 C7 C10 108.0(2)
C8 C7 C10 108.9(2)
C4 C7 C10 108.88(18)
O1 C11 C12 119.06(19)
O1 C11 C16 119.03(18)
C12 C11 C16 121.78(19)
C13 C12 C11 117.42(19)
C13 C12 C68 121.64(19)
C11 C12 C68 120.90(18)
C12 C13 C14 122.5(2)
C13 C14 C15 117.12(19)
C13 C14 C17 121.74(19)
C15 C14 C17 121.12(19)
C16 C15 C14 122.7(2)
C15 C16 C11 117.45(19)
C15 C16 C67 121.86(19)
C11 C16 C67 120.64(19)
C20 C17 C18 108.4(2)
C20 C17 C19 108.7(2)
C18 C17 C19 108.4(2)
C20 C17 C14 111.66(19)
C18 C17 C14 112.36(18)
C19 C17 C14 107.18(18)
C26 C21 C22 118.58(18)
C26 C21 P2 120.80(15)
C22 C21 P2 120.62(15)
C23 C22 C21 118.39(19)
C23 C22 C69 115.25(18)
C21 C22 C69 126.16(18)
C24 C23 C22 123.06(19)
C23 C24 C25 116.75(19)
C23 C24 C27 122.80(19)
C25 C24 C27 120.33(19)
C26 C25 C24 123.3(2)
C25 C26 C21 118.42(19)
C25 C26 C68 115.37(18)
C21 C26 C68 126.02(18)
C28 C27 C24 112.00(18)
C28 C27 C29 108.14(19)
C24 C27 C29 109.85(18)
C28 C27 C30 108.05(19)
C24 C27 C30 108.36(18)
C29 C27 C30 110.42(19)
O2 C31 C36 119.22(18)
O2 C31 C32 119.08(18)
C36 C31 C32 121.61(19)
C33 C32 C31 117.50(19)
C33 C32 C70 120.80(19)
C31 C32 C70 121.64(18)
C32 C33 C34 122.32(19)
C35 C34 C33 117.69(19)
C35 C34 C37 123.09(19)
C33 C34 C37 119.22(18)
C34 C35 C36 122.08(19)
C31 C36 C35 117.88(19)
C31 C36 C69 120.25(18)
C35 C36 C69 121.82(18)
C40 C37 C39 109.06(18)
C40 C37 C34 112.57(18)
C39 C37 C34 108.43(17)
C40 C37 C38 107.43(19)
C39 C37 C38 108.9(2)
C34 C37 C38 110.40(18)
C49 P1 C43 101.97(9)
C49 P1 C1 108.39(10)
C43 P1 C1 104.73(10)
C49 P1 Pd1 113.27(7)
C43 P1 Pd1 118.18(7)
C1 P1 Pd1 109.55(7)
C55 P2 C61 102.95(10)
C55 P2 C21 105.42(10)
C61 P2 C21 104.23(10)
C55 P2 Pd1 116.16(7)
C61 P2 Pd1 116.98(7)
C21 P2 Pd1 109.84(7)
C11 O1 C41 112.14(16)
C31 O2 C42 110.49(15)
C44 C43 C48 119.4(2)
C44 C43 P1 119.96(17)
C48 C43 P1 120.66(17)
C45 C44 C43 120.0(2)
C46 C45 C44 120.3(2)
C45 C46 C47 120.3(2)
C46 C47 C48 119.9(2)
C47 C48 C43 120.1(2)
C50 C49 C54 119.3(2)
C50 C49 P1 121.02(16)
C54 C49 P1 119.67(16)
C51 C50 C49 120.0(2)
C50 C51 C52 120.2(2)
C53 C52 C51 120.1(2)
C52 C53 C54 119.8(2)
C53 C54 C49 120.5(2)
C56 C55 C60 119.4(2)
C56 C55 P2 119.64(17)
C60 C55 P2 120.93(17)
C57 C56 C55 120.5(2)
C56 C57 C58 119.8(2)
C59 C58 C57 120.1(2)
C58 C59 C60 120.2(2)
C59 C60 C55 120.0(2)
C66 C61 C62 119.4(2)
C66 C61 P2 120.18(17)
C62 C61 P2 120.29(17)
C63 C62 C61 120.3(2)
C62 C63 C64 120.1(2)
C65 C64 C63 119.7(2)
C64 C65 C66 120.5(2)
C61 C66 C65 119.9(2)
C16 C67 C2 112.27(17)
C12 C68 C26 112.47(17)
C36 C69 C22 111.37(16)
C32 C70 C6 110.10(16)
N1 Pd1 Cl1 179.74(5)
N1 Pd1 P1 86.76(5)
Cl1 Pd1 P1 93.33(2)
N1 Pd1 P2 86.50(5)
Cl1 Pd1 P2 93.41(2)
P1 Pd1 P2 173.17(2)
C71 N1 Pd1 177.25(17)
N1 C71 C72 179.9(4)
C74 C73 Cl3 112.90(19)
C73 C74 Cl2 112.39(18)
C76 C75 Cl5 112.3(2)
C75 C76 Cl4 111.72(19)
C78 C77 Cl7 110.3(2)
C77 C78 Cl6 111.1(2)
C79B Cl8 C79A 34.9(2)
C80B C79B Cl8 110.3(5)
C80A C79A Cl8 115.1(5)
C79B C80B Cl9B 109.7(5)
C79A C80A Cl9A 103.1(5)

loop_
_geom_bond_atom_site_label_1
_geom_bond_atom_site_label_2
_geom_bond_distance
C1 C6 1.419(3)
C1 C2 1.426(3)
C1 P1 1.845(2)
C2 C3 1.397(3)
C2 C67 1.542(3)
C3 C4 1.395(3)
C4 C5 1.387(3)
C4 C7 1.534(3)
C5 C6 1.403(3)
C6 C70 1.538(3)
C7 C9 1.531(3)
C7 C8 1.532(3)
C7 C10 1.536(3)
C11 O1 1.393(2)
C11 C12 1.398(3)
C11 C16 1.401(3)
C12 C13 1.396(3)
C12 C68 1.527(3)
C13 C14 1.398(3)
C14 C15 1.398(3)
C14 C17 1.535(3)
C15 C16 1.390(3)
C16 C67 1.529(3)
C17 C20 1.523(3)
C17 C18 1.525(3)
C17 C19 1.534(3)
C21 C26 1.418(3)
C21 C22 1.427(3)
C21 P2 1.838(2)
C22 C23 1.397(3)
C22 C69 1.535(3)
C23 C24 1.384(3)
C24 C25 1.396(3)
C24 C27 1.529(3)
C25 C26 1.392(3)
C26 C68 1.541(3)
C27 C28 1.526(3)
C27 C29 1.532(3)
C27 C30 1.534(3)
C31 O2 1.389(2)
C31 C36 1.398(3)
C31 C32 1.404(3)
C32 C33 1.393(3)
C32 C70 1.529(3)
C33 C34 1.402(3)
C34 C35 1.394(3)
C34 C37 1.537(3)
C35 C36 1.399(3)
C36 C69 1.530(3)
C37 C40 1.532(3)
C37 C39 1.534(3)
C37 C38 1.539(3)
P1 C49 1.828(2)
P1 C43 1.833(2)
P1 Pd1 2.3427(6)
P2 C55 1.823(2)
P2 C61 1.827(2)
P2 Pd1 2.3431(6)
O1 C41 1.435(3)
O2 C42 1.444(3)
C43 C44 1.394(3)
C43 C48 1.398(3)
C44 C45 1.392(3)
C45 C46 1.380(3)
C46 C47 1.384(3)
C47 C48 1.395(3)
C49 C50 1.393(3)
C49 C54 1.395(3)
C50 C51 1.387(3)
C51 C52 1.390(3)
C52 C53 1.384(3)
C53 C54 1.387(3)
C55 C56 1.393(3)
C55 C60 1.396(3)
C56 C57 1.387(3)
C57 C58 1.391(4)
C58 C59 1.387(4)
C59 C60 1.390(3)
C61 C66 1.389(3)
C61 C62 1.398(3)
C62 C63 1.384(3)
C63 C64 1.389(3)
C64 C65 1.382(4)
C65 C66 1.393(3)
Cl1 Pd1 2.2957(6)
Pd1 N1 2.0009(18)
N1 C71 1.132(3)
C71 C72 1.453(3)
C73 C74 1.480(4)
C73 Cl3 1.795(3)
C74 Cl2 1.803(3)
C75 C76 1.496(4)
C75 Cl5 1.793(3)
C76 Cl4 1.788(3)
C77 C78 1.453(4)
C77 Cl7 1.779(3)
C78 Cl6 1.785(3)
Cl8 C79B 1.739(4)
Cl8 C79A 1.822(5)
C79B C80B 1.506(6)
C79A C80A 1.504(6)
C80B Cl9B 1.816(5)
C80A Cl9A 1.806(5)

loop_
_geom_torsion_atom_site_label_1
_geom_torsion_atom_site_label_2
_geom_torsion_atom_site_label_3
_geom_torsion_atom_site_label_4
_geom_torsion
C6 C1 C2 C3 -11.3(3)
P1 C1 C2 C3 171.35(15)
C6 C1 C2 C67 163.16(19)
P1 C1 C2 C67 -14.2(3)
C1 C2 C3 C4 3.3(3)
C67 C2 C3 C4 -171.77(19)
C2 C3 C4 C5 4.2(3)
C2 C3 C4 C7 -179.1(2)
C3 C4 C5 C6 -3.8(3)
C7 C4 C5 C6 179.70(19)
C4 C5 C6 C1 -4.2(3)
C4 C5 C6 C70 169.52(19)
C2 C1 C6 C5 11.8(3)
P1 C1 C6 C5 -170.93(15)
C2 C1 C6 C70 -161.16(19)
P1 C1 C6 C70 16.1(3)
C5 C4 C7 C9 -10.2(3)
C3 C4 C7 C9 173.3(2)
C5 C4 C7 C8 -131.6(2)
C3 C4 C7 C8 51.9(3)
C5 C4 C7 C10 109.3(2)
C3 C4 C7 C10 -67.1(3)
O1 C11 C12 C13 173.76(18)
C16 C11 C12 C13 -10.4(3)
O1 C11 C12 C68 -8.5(3)
C16 C11 C12 C68 167.37(19)
C11 C12 C13 C14 2.1(3)
C68 C12 C13 C14 -175.67(19)
C12 C13 C14 C15 4.8(3)
C12 C13 C14 C17 -173.89(19)
C13 C14 C15 C16 -3.8(3)
C17 C14 C15 C16 174.88(19)
C14 C15 C16 C11 -4.0(3)
C14 C15 C16 C67 173.58(19)
O1 C11 C16 C15 -172.84(18)
C12 C11 C16 C15 11.3(3)
O1 C11 C16 C67 9.6(3)
C12 C11 C16 C67 -166.25(19)
C13 C14 C17 C20 -147.5(2)
C15 C14 C17 C20 33.9(3)
C13 C14 C17 C18 -25.5(3)
C15 C14 C17 C18 155.9(2)
C13 C14 C17 C19 93.6(2)
C15 C14 C17 C19 -85.1(2)
C26 C21 C22 C23 -13.8(3)
P2 C21 C22 C23 166.40(15)
C26 C21 C22 C69 160.74(19)
P2 C21 C22 C69 -19.0(3)
C21 C22 C23 C24 5.9(3)
C69 C22 C23 C24 -169.26(19)
C22 C23 C24 C25 3.7(3)
C22 C23 C24 C27 179.5(2)
C23 C24 C25 C26 -5.5(3)
C27 C24 C25 C26 178.6(2)
C24 C25 C26 C21 -2.5(3)
C24 C25 C26 C68 172.81(19)
C22 C21 C26 C25 12.2(3)
P2 C21 C26 C25 -168.04(16)
C22 C21 C26 C68 -162.58(19)
P2 C21 C26 C68 17.2(3)
C23 C24 C27 C28 1.2(3)
C25 C24 C27 C28 177.0(2)
C23 C24 C27 C29 121.4(2)
C25 C24 C27 C29 -62.9(3)
C23 C24 C27 C30 -117.9(2)
C25 C24 C27 C30 57.9(3)
O2 C31 C32 C33 172.07(18)
C36 C31 C32 C33 -11.3(3)
O2 C31 C32 C70 -10.9(3)
C36 C31 C32 C70 165.67(19)
C31 C32 C33 C34 5.6(3)
C70 C32 C33 C34 -171.47(19)
C32 C33 C34 C35 1.9(3)
C32 C33 C34 C37 -178.21(19)
C33 C34 C35 C36 -4.2(3)
C37 C34 C35 C36 176.00(19)
O2 C31 C36 C35 -174.12(17)
C32 C31 C36 C35 9.3(3)
O2 C31 C36 C69 8.5(3)
C32 C31 C36 C69 -168.13(19)
C34 C35 C36 C31 -1.3(3)
C34 C35 C36 C69 176.08(19)
C35 C34 C37 C40 9.6(3)
C33 C34 C37 C40 -170.23(19)
C35 C34 C37 C39 -111.1(2)
C33 C34 C37 C39 69.0(2)
C35 C34 C37 C38 129.7(2)
C33 C34 C37 C38 -50.2(3)
C6 C1 P1 C49 34.13(19)
C2 C1 P1 C49 -148.60(16)
C6 C1 P1 C43 142.39(17)
C2 C1 P1 C43 -40.34(18)
C6 C1 P1 Pd1 -89.91(16)
C2 C1 P1 Pd1 87.36(16)
C26 C21 P2 C55 144.89(17)
C22 C21 P2 C55 -35.36(19)
C26 C21 P2 C61 36.84(19)
C22 C21 P2 C61 -143.42(17)
C26 C21 P2 Pd1 -89.26(17)
C22 C21 P2 Pd1 90.49(16)
C12 C11 O1 C41 -93.1(2)
C16 C11 O1 C41 91.0(2)
C36 C31 O2 C42 89.6(2)
C32 C31 O2 C42 -93.7(2)
C49 P1 C43 C44 -103.55(18)
C1 P1 C43 C44 143.55(17)
Pd1 P1 C43 C44 21.3(2)
C49 P1 C43 C48 75.39(19)
C1 P1 C43 C48 -37.50(19)
Pd1 P1 C43 C48 -159.73(15)
C48 C43 C44 C45 0.0(3)
P1 C43 C44 C45 178.93(17)
C43 C44 C45 C46 -0.5(3)
C44 C45 C46 C47 0.1(3)
C45 C46 C47 C48 0.8(3)
C46 C47 C48 C43 -1.4(3)
C44 C43 C48 C47 1.0(3)
P1 C43 C48 C47 -177.99(17)
C43 P1 C49 C50 -54.53(19)
C1 P1 C49 C50 55.61(19)
Pd1 P1 C49 C50 177.39(15)
C43 P1 C49 C54 125.84(17)
C1 P1 C49 C54 -124.02(17)
Pd1 P1 C49 C54 -2.24(19)
C54 C49 C50 C51 0.6(3)
P1 C49 C50 C51 -179.00(16)
C49 C50 C51 C52 0.6(3)
C50 C51 C52 C53 -0.9(3)
C51 C52 C53 C54 0.1(3)
C52 C53 C54 C49 1.1(3)
C50 C49 C54 C53 -1.5(3)
P1 C49 C54 C53 178.17(16)
C61 P2 C55 C56 -113.65(18)
C21 P2 C55 C56 137.37(17)
Pd1 P2 C55 C56 15.52(19)
C61 P2 C55 C60 66.68(19)
C21 P2 C55 C60 -42.3(2)
Pd1 P2 C55 C60 -164.15(15)
C60 C55 C56 C57 0.7(3)
P2 C55 C56 C57 -178.98(17)
C55 C56 C57 C58 -0.4(3)
C56 C57 C58 C59 -0.4(4)
C57 C58 C59 C60 0.9(4)
C58 C59 C60 C55 -0.7(3)
C56 C55 C60 C59 -0.1(3)
P2 C55 C60 C59 179.53(17)
C55 P2 C61 C66 112.36(18)
C21 P2 C61 C66 -137.77(18)
Pd1 P2 C61 C66 -16.3(2)
C55 P2 C61 C62 -71.95(19)
C21 P2 C61 C62 37.9(2)
Pd1 P2 C61 C62 159.39(15)
C66 C61 C62 C63 1.9(3)
P2 C61 C62 C63 -173.84(18)
C61 C62 C63 C64 -0.2(4)
C62 C63 C64 C65 -1.2(4)
C63 C64 C65 C66 0.8(4)
C62 C61 C66 C65 -2.2(3)
P2 C61 C66 C65 173.49(18)
C64 C65 C66 C61 0.9(4)
C15 C16 C67 C2 -74.6(2)
C11 C16 C67 C2 102.9(2)
C3 C2 C67 C16 74.5(2)
C1 C2 C67 C16 -100.2(2)
C13 C12 C68 C26 74.7(2)
C11 C12 C68 C26 -103.0(2)
C25 C26 C68 C12 -78.1(2)
C21 C26 C68 C12 96.8(2)
C31 C36 C69 C22 108.2(2)
C35 C36 C69 C22 -69.2(2)
C23 C22 C69 C36 78.9(2)
C21 C22 C69 C36 -95.8(2)
C33 C32 C70 C6 71.8(2)
C31 C32 C70 C6 -105.1(2)
C5 C6 C70 C32 -75.9(2)
C1 C6 C70 C32 97.3(2)
C49 P1 Pd1 N1 -120.66(9)
C43 P1 Pd1 N1 120.23(9)
C1 P1 Pd1 N1 0.48(9)
C49 P1 Pd1 Cl1 59.59(7)
C43 P1 Pd1 Cl1 -59.53(8)
C1 P1 Pd1 Cl1 -179.28(7)
C49 P1 Pd1 P2 -111.28(18)
C43 P1 Pd1 P2 129.61(18)
C1 P1 Pd1 P2 9.9(2)
C55 P2 Pd1 N1 118.42(9)
C61 P2 Pd1 N1 -119.56(9)
C21 P2 Pd1 N1 -1.06(9)
C55 P2 Pd1 Cl1 -61.83(8)
C61 P2 Pd1 Cl1 60.20(8)
C21 P2 Pd1 Cl1 178.69(7)
C55 P2 Pd1 P1 109.04(18)
C61 P2 Pd1 P1 -128.94(18)
C21 P2 Pd1 P1 -10.4(2)
Cl1 Pd1 N1 C71 9(15)
P1 Pd1 N1 C71 -101(4)
P2 Pd1 N1 C71 80(4)
Pd1 N1 C71 C72 138(100)
Cl3 C73 C74 Cl2 -65.7(2)
Cl5 C75 C76 Cl4 -64.4(2)
Cl7 C77 C78 Cl6 170.1(2)
C79A Cl8 C79B C80B 39.0(4)
C79B Cl8 C79A C80A -46.1(5)
Cl8 C79B C80B Cl9B 72.9(6)
Cl8 C79A C80A Cl9A -68.1(6)
